data_2101543
loop_
_publ_author_name
'Karfunkel, H. R.'
'Wu, Z. J.'
'Burkhard, A.'
'Rihs, G.'
'Sinnreich, D.'
'Buerger, H. M.'
'Stanek, J.'

_publ_section_title
;
 Crystal packing calculations and Rietveld refinement in elucidating
 the crystal structures of two modifications of 4-amidinoindanone
 guanylhydrazone
;
_journal_issue 3
_journal_name_full 'Acta Crystallographica Section B'
_journal_page_first 555
_journal_page_last 561
_journal_paper_doi 10.1107/S0108768195017174
_journal_volume 52
_journal_year 1996
_chemical_formula_moiety 'C11 H14 N6'
_chemical_formula_sum 'C11 H14 N6'
_chemical_formula_weight 230.27
_space_group_IT_number 14
_symmetry_cell_setting monoclinic
_symmetry_space_group_name_Hall '-P 2ybc'
_symmetry_space_group_name_H-M 'P 1 21/c 1'
_atom_type_scat_source IntTabIV
_cell_angle_alpha 90.0
_cell_angle_beta 90.000(10)
_cell_angle_gamma 90.0
_cell_formula_units_Z 4
_cell_length_a 8.0900(10)
_cell_length_b 7.9290(10)
_cell_length_c 17.518(2)
_cell_measurement_reflns_used 25
_cell_measurement_temperature 296
_cell_measurement_theta_max 49
_cell_measurement_theta_min 29
_cell_volume 1123.7(2)
_diffrn_measurement_device 'Enraf-Nonius CAD4'
_diffrn_measurement_method \w/2\q
_diffrn_radiation_type CuK\a
_diffrn_radiation_wavelength 1.5418
_diffrn_reflns_av_R_equivalents 0.026
_diffrn_reflns_limit_h_max 10
_diffrn_reflns_limit_h_min -10
_diffrn_reflns_limit_k_max 9
_diffrn_reflns_limit_k_min 0
_diffrn_reflns_limit_l_max 21
_diffrn_reflns_limit_l_min 0
_diffrn_reflns_number 2458
_diffrn_reflns_theta_max 75
_diffrn_standards_decay_% .0
_diffrn_standards_interval_time 120
_diffrn_standards_number 3
_exptl_absorpt_coefficient_mu 0.69
_exptl_crystal_colour colourless
_exptl_crystal_density_diffrn 1.361
_exptl_crystal_description platelet
_exptl_crystal_size_max 0.49
_exptl_crystal_size_mid 0.45
_exptl_crystal_size_min 0.1
_refine_diff_density_max 0.321
_refine_diff_density_min -0.298
_refine_ls_extinction_method none
_refine_ls_goodness_of_fit_obs 1.18
_refine_ls_hydrogen_treatment refxyz
_refine_ls_number_parameters 210
_refine_ls_number_reflns 1574
_refine_ls_R_factor_obs 0.056
_refine_ls_shift/esd_max 0.08
_refine_ls_structure_factor_coef F
_refine_ls_weighting_details 'w = 1/\s^2^(F)'
_refine_ls_weighting_scheme calc
_refine_ls_wR_factor_obs 0.063
_reflns_number_observed 1574
_reflns_number_total 2294
_reflns_observed_criterion I>4\s(I)
_cod_data_source_file sh0073.cif
_cod_data_source_block sh0073b
_cod_depositor_comments
;
The following automatic conversions were performed:

'_refine_ls_weighting_scheme' value '1/\s^2^(F)' was changed to
'calc'. New tag '_refine_ls_weighting_details' was created. The value
of the new tag was set to 'w = 1/\s^2^(F)'.

Automatic conversion script
Id: cif_fix_values 3143 2015-03-26 13:38:13Z robertas 
;
_cod_original_cell_volume 1123.7(5)
_cod_database_code 2101543

loop_
_symmetry_equiv_pos_as_xyz
x,y,z
x,1/2-y,1/2+z
-x,-y,-z
-x,1/2+y,1/2-z

loop_
_atom_site_label
_atom_site_fract_x
_atom_site_fract_y
_atom_site_fract_z
C(1) 0.2217(4) 0.3507(5) 0.2572(2)
C(2) 0.3041(4) 0.2457(5) 0.2058(2)
C(3) 0.3598(4) 0.3138(5) 0.1358(2)
C(4) 0.3359(5) 0.4844(5) 0.1228(2)
C(5) 0.1997(5) 0.5212(5) 0.2434(2)
C(6) 0.2583(5) 0.5883(5) 0.1754(2)
C(7) 0.3100(6) 0.0670(6) 0.2338(2)
C(8) 0.2301(5) 0.0735(5) 0.3142(2)
C(9) 0.1696(4) 0.2505(5) 0.3236(2)
C(10) 0.4465(4) 0.2072(5) 0.0780(2)
N(11) 0.5633(4) 0.1000(5) 0.0923(2)
N(12) 0.3969(4) 0.2325(5) 0.0043(2)
N(13) 0.0805(4) 0.3149(4) 0.3777(2)
N(14) 0.0471(4) 0.2019(4) 0.4376(2)
C(15) -0.0756(4) 0.2643(5) 0.4803(2)
N(16) -0.1160(5) 0.1770(5) 0.5441(2)
N(17) -0.1605(4) 0.4022(5) 0.4650(2)
H(18) 0.367(5) 0.538(5) 0.076(2)
H(19) 0.143(5) 0.600(5) 0.278(2)
H(20) 0.243(5) 0.709(5) 0.166(2)
H(21) 0.248(5) -0.013(5) 0.198(2)
H(22) 0.432(5) 0.024(5) 0.238(2)
H(23) 0.141(5) -0.011(5) 0.318(2)
H(24) 0.320(5) 0.043(5) 0.357(2)
H(25) 0.591(5) 0.100(6) 0.142(3)
H(26) 0.296(5) 0.299(6) -0.006(2)
H(27) 0.406(5) 0.146(6) -0.030(3)
H(28) -0.095(5) 0.058(6) 0.548(3)
H(29) -0.212(5) 0.217(6) 0.562(3)
H(30) -0.132(5) 0.479(6) 0.431(3)
H(31) -0.227(5) 0.453(6) .494(3)

loop_
_geom_angle_atom_site_label_1
_geom_angle_atom_site_label_2
_geom_angle_atom_site_label_3
_geom_angle
_geom_angle_publ_flag
C(5) C(1) C(2) 122.0(3) yes
C(9) C(1) C(2) 109.0(3) yes
C(9) C(1) C(5) 129.0(3) yes
C(3) C(2) C(1) 119.0(4) yes
C(7) C(2) C(1) 111.5(3) yes
C(7) C(2) C(3) 129.4(3) yes
C(4) C(3) C(2) 118.1(3) yes
C(10) C(3) C(2) 121.4(3) yes
C(10) C(3) C(4) 120.5(3) yes
C(6) C(4) C(3) 122.3(4) yes
C(6) C(5) C(1) 118.7(4) yes
C(5) C(6) C(4) 119.8(4) yes
C(8) C(7) C(2) 104.6(3) yes
C(9) C(8) C(7) 105.6(3) yes
C(8) C(9) C(1) 109.0(3) yes
N(13) C(9) C(1) 121.6(4) yes
N(13) C(9) C(8) 129.4(4) yes
N(11) C(10) C(3) 125.7(3) yes
N(12) C(10) C(3) 114.8(3) yes
N(12) C(10) N(11) 119.5(3) yes
N(14) N(13) C(9) 113.6(3) yes
C(15) N(14) N(13) 108.9(3) yes
N(16) C(15) N(14) 116.8(4) yes
N(17) C(15) N(14) 125.5(4) yes
N(17) C(15) N(16) 117.7(3) yes

loop_
_geom_bond_atom_site_label_1
_geom_bond_atom_site_label_2
_geom_bond_distance
_geom_bond_publ_flag
C(1) C(2) 1.396(5) yes
C(1) C(5) 1.385(5) yes
C(1) C(9) 1.470(5) yes
C(2) C(3) 1.414(5) yes
C(2) C(7) 1.501(6) yes
C(3) C(4) 1.385(6) yes
C(3) C(10) 1.494(5) yes
C(4) C(6) 1.386(6) yes
C(5) C(6) 1.388(5) yes
C(7) C(8) 1.549(5) yes
C(8) C(9) 1.496(6) yes
C(9) N(13) 1.295(4) yes
C(10) N(11) 1.295(5) yes
C(10) N(12) 1.366(5) yes
N(13) N(14) 1.407(4) yes
N(14) C(15) 1.337(4) yes
C(15) N(16) 1.355(5) yes
C(15) N(17) 1.319(5) yes
